data_4065677
loop_
_publ_author_name
'Cetiner, Derya'
'Norel, Lucie'
'Tranchier, Jean-Philippe'
'Rose-Munch, Fran\,coise'
'Rose, Eric'
'Herson, Patrick'

_publ_section_title
;
 Synthesis and Reactivity of
 (\h5-Hydroxyalkylcyclohexadienyl)Mn(CO)3Complexes
;
_journal_issue 7
_journal_name_full Organometallics
_journal_page_first 1778
_journal_paper_doi 10.1021/om100062m
_journal_volume 29
_journal_year 2010
_chemical_formula_moiety 'C18 H13 F3 O2 S2'
_chemical_formula_sum 'C18 H13 F3 O2 S2'
_chemical_formula_weight 382.43
_space_group_IT_number 2
_symmetry_cell_setting triclinic
_symmetry_space_group_name_Hall '-P 1'
_symmetry_space_group_name_H-M 'P -1'
_atom_sites_solution_hydrogens geom
_atom_sites_solution_primary direct
_cell_angle_alpha 79.270(5)
_cell_angle_beta 83.503(6)
_cell_angle_gamma 87.168(6)
_cell_formula_units_Z 2
_cell_length_a 8.2373(5)
_cell_length_b 8.4549(5)
_cell_length_c 12.1930(8)
_cell_measurement_reflns_used 72
_cell_measurement_temperature 250
_cell_measurement_theta_max 18
_cell_measurement_theta_min 3
_cell_volume 828.63(9)
_computing_cell_refinement 'Dirax/lsq (Duisenberg & Schreurs, 1989-2000)'
_computing_data_collection 'COLLECT (Nonius, 1997-2001).'
_computing_data_reduction 'EvalCCD (Duisenberg & Schreurs 1990-2000)'
_computing_molecular_graphics 'CAMERON (Watkin et al., 1996)'
_computing_publication_material 'CRYSTALS (Betteridge et al., 2003)'
_computing_structure_refinement 'CRYSTALS (Betteridge et al., 2003)'
_computing_structure_solution 'SHELXS 86 (Sheldrick, 1986)'
_diffrn_ambient_temperature 250
_diffrn_measured_fraction_theta_full 0.995
_diffrn_measured_fraction_theta_max 0.995
_diffrn_measurement_device 'Nonius KappaCCD'
_diffrn_measurement_device_type Area
_diffrn_measurement_method '\f & \w scans'
_diffrn_radiation_monochromator graphite
_diffrn_radiation_type 'Mo K\a'
_diffrn_radiation_wavelength 0.71073
_diffrn_reflns_av_R_equivalents 0.056
_diffrn_reflns_limit_h_max 11
_diffrn_reflns_limit_h_min -11
_diffrn_reflns_limit_k_max 11
_diffrn_reflns_limit_k_min -11
_diffrn_reflns_limit_l_max 17
_diffrn_reflns_limit_l_min -17
_diffrn_reflns_number 15293
_diffrn_reflns_theta_full 29.998
_diffrn_reflns_theta_max 29.998
_diffrn_reflns_theta_min 1.709
_diffrn_standards_number 0
_exptl_absorpt_coefficient_mu 0.362
_exptl_absorpt_correction_T_max 0.96
_exptl_absorpt_correction_T_min 0.96
_exptl_absorpt_correction_type multi-scan
_exptl_absorpt_process_details 'SADABS (Siemens, 1996)'
_exptl_crystal_colour red
_exptl_crystal_density_diffrn 1.533
_exptl_crystal_density_method 'not measured'
_exptl_crystal_description block
_exptl_crystal_F_000 392
_exptl_crystal_size_max 0.16
_exptl_crystal_size_mid 0.15
_exptl_crystal_size_min 0.11
_refine_diff_density_max 0.45
_refine_diff_density_min -0.46
_refine_ls_extinction_method None
_refine_ls_goodness_of_fit_ref 1.1154
_refine_ls_hydrogen_treatment refU
_refine_ls_matrix_type full
_refine_ls_number_parameters 227
_refine_ls_number_reflns 2441
_refine_ls_number_restraints 0
_refine_ls_R_factor_all 0.1116
_refine_ls_R_factor_gt 0.0555
_refine_ls_shift/su_max 0.000123
_refine_ls_structure_factor_coef F
_refine_ls_weighting_details
;
 Method, part 1, Chebychev polynomial, (Watkin, 1994, Prince, 1982) 
 [weight] = 1.0/[A~0~*T~0~(x)+A~1~*T~1~(x) ... +A~n-1~]*T~n-1~(x)] 
 where A~i~ are the Chebychev coefficients listed below and x= Fcalc/Fmax 
 Method = Robust Weighting (Prince, 1982) 
 W = [weight] * [1-(deltaF/6*sigmaF)^2^]^2^ 
 A~i~ are: 
 0.735 0.356 0.377 
;
_refine_ls_weighting_scheme calc
_refine_ls_wR_factor_all 0.0992
_refine_ls_wR_factor_gt 0.0546
_refine_ls_wR_factor_ref 0.0497
_reflns_limit_h_max 11
_reflns_limit_h_min -11
_reflns_limit_k_max 11
_reflns_limit_k_min -11
_reflns_limit_l_max 17
_reflns_limit_l_min 0
_reflns_number_gt 2825
_reflns_number_total 4809
_reflns_threshold_expression I>2.0\s(I)
_oxford_refine_ls_r_factor_ref 0.0468
_oxford_reflns_number_all 4797
_oxford_reflns_threshold_expression_ref I>3.0\s(I)
_cod_data_source_file om100062m_si_001.cif
_cod_data_source_block 1
_cod_depositor_comments
;
The following automatic conversions were performed:

'_symmetry_cell_setting' value 'Triclinic' changed to 'triclinic'
according to /home/saulius/struct/CIF-dictionaries/cif_core.dic
dictionary named 'cif_core.dic' version 2.4.1 from
2010-06-29.

'_refine_ls_hydrogen_treatment' value 'refu' changed to
'refU' according to
/home/saulius/struct/CIF-dictionaries/cif_core.dic dictionary named
'cif_core.dic' version 2.4.1 from 2010-06-29.

Automatic conversion script
Id: cif_fix_values 1715 2011-07-08 13:25:40Z adriana 
;
_cod_original_sg_symbol_H-M 'P -1 '
_cod_database_code 4065677

loop_
_symmetry_equiv_pos_as_xyz
x,y,z
-x,-y,-z

loop_
_atom_site_label
_atom_site_type_symbol
_atom_site_fract_x
_atom_site_fract_y
_atom_site_fract_z
_atom_site_U_iso_or_equiv
_atom_site_occupancy
_atom_site_adp_type
S1 S -0.12218(10) 0.36024(11) -0.07621(7) 0.0413 1.0000 Uani
S2 S 0.42817(11) 0.16908(11) 0.30372(6) 0.0421 1.0000 Uani
C1 C 0.1450(3) 0.1240(3) 0.0825(2) 0.0247 1.0000 Uani
C2 C -0.0016(3) 0.1503(4) 0.1542(2) 0.0321 1.0000 Uani
C3 C -0.0323(3) 0.0640(4) 0.2582(2) 0.0336 1.0000 Uani
C4 C 0.0788(3) -0.0631(3) 0.3035(2) 0.0270 1.0000 Uani
C5 C 0.2310(3) -0.0829(3) 0.2494(2) 0.0230 1.0000 Uani
C6 C 0.2850(3) 0.0345(3) 0.1424(2) 0.0234 1.0000 Uani
C7 C 0.1718(3) 0.1799(3) -0.0290(2) 0.0266 1.0000 Uani
C8 C 0.0751(3) 0.2889(3) -0.1050(2) 0.0262 1.0000 Uani
C9 C 0.1352(3) 0.3572(4) -0.2126(2) 0.0322 1.0000 Uani
C10 C 0.0227(4) 0.4650(4) -0.2694(3) 0.0414 1.0000 Uani
C11 C -0.1201(4) 0.4789(4) -0.2063(3) 0.0426 1.0000 Uani
C12 C -0.1276(4) -0.1627(4) 0.4536(3) 0.0482 1.0000 Uani
C13 C 0.3559(3) -0.2027(3) 0.2841(2) 0.0276 1.0000 Uani
C14 C 0.3588(4) -0.2921(4) 0.4077(2) 0.0361 1.0000 Uani
C15 C 0.3983(3) 0.1580(3) 0.1680(2) 0.0241 1.0000 Uani
C16 C 0.4865(4) 0.2750(4) 0.0899(2) 0.0335 1.0000 Uani
C17 C 0.5740(4) 0.3711(4) 0.1498(3) 0.0387 1.0000 Uani
C18 C 0.5532(4) 0.3266(4) 0.2623(3) 0.0382 1.0000 Uani
O1 O 0.4732(3) -0.2337(3) 0.22056(18) 0.0435 1.0000 Uani
O2 O 0.0345(3) -0.1658(3) 0.39890(17) 0.0392 1.0000 Uani
F1 F 0.3223(3) -0.1943(2) 0.48195(15) 0.0531 1.0000 Uani
F2 F 0.2615(3) -0.4160(2) 0.43534(16) 0.0502 1.0000 Uani
F3 F 0.5107(2) -0.3494(3) 0.42224(17) 0.0557 1.0000 Uani
H21 H -0.0808 0.2305 0.1259 0.056(3) 1.0000 Uiso
H31 H -0.1300 0.0880 0.3035 0.056(3) 1.0000 Uiso
H61 H 0.3466 -0.0251 0.0915 0.056(3) 1.0000 Uiso
H71 H 0.2713 0.1405 -0.0646 0.056(3) 1.0000 Uiso
H91 H 0.2425 0.3332 -0.2461 0.056(3) 1.0000 Uiso
H101 H 0.0465 0.5222 -0.3447 0.056(3) 1.0000 Uiso
H111 H -0.2114 0.5452 -0.2308 0.056(3) 1.0000 Uiso
H121 H -0.1382 -0.2432 0.5202 0.056(3) 1.0000 Uiso
H122 H -0.1540 -0.0600 0.4735 0.056(3) 1.0000 Uiso
H123 H -0.2041 -0.1834 0.4049 0.056(3) 1.0000 Uiso
H161 H 0.4873 0.2889 0.0104 0.056(3) 1.0000 Uiso
H171 H 0.6423 0.4575 0.1122 0.056(3) 1.0000 Uiso
H181 H 0.6021 0.3798 0.3133 0.056(3) 1.0000 Uiso

loop_
_atom_site_aniso_label
_atom_site_aniso_U_11
_atom_site_aniso_U_22
_atom_site_aniso_U_33
_atom_site_aniso_U_23
_atom_site_aniso_U_13
_atom_site_aniso_U_12
S1 0.0295(4) 0.0559(5) 0.0381(4) -0.0086(3) -0.0089(3) 0.0142(3)
S2 0.0510(5) 0.0476(5) 0.0273(4) -0.0019(3) -0.0054(3) -0.0139(4)
C1 0.0213(13) 0.0254(13) 0.0279(12) -0.0062(10) -0.0038(10) 0.0012(10)
C2 0.0259(14) 0.0358(15) 0.0333(14) -0.0057(12) -0.0032(11) 0.0080(12)
C3 0.0248(14) 0.0412(17) 0.0325(14) -0.0066(13) 0.0041(11) 0.0059(12)
C4 0.0277(13) 0.0268(13) 0.0263(12) -0.0049(10) -0.0015(10) -0.0016(11)
C5 0.0211(12) 0.0247(12) 0.0216(11) -0.0008(10) -0.0020(9) -0.0003(10)
C6 0.0193(12) 0.0276(13) 0.0218(11) -0.0020(10) -0.0009(9) 0.0029(10)
C7 0.0223(13) 0.0301(14) 0.0281(13) -0.0053(11) -0.0070(10) 0.0034(11)
C8 0.0243(12) 0.0276(13) 0.0280(12) -0.0058(10) -0.0080(10) 0.0005(10)
C9 0.0299(14) 0.0352(15) 0.0315(14) -0.0029(12) -0.0098(11) 0.0004(12)
C10 0.0496(19) 0.0349(16) 0.0382(16) 0.0037(13) -0.0171(14) 0.0019(14)
C11 0.0459(19) 0.0369(17) 0.0478(18) -0.0083(14) -0.0223(15) 0.0147(14)
C12 0.0421(19) 0.048(2) 0.0484(19) -0.0026(16) 0.0166(15) -0.0099(15)
C13 0.0276(14) 0.0264(13) 0.0272(12) 0.0000(10) -0.0045(10) -0.0008(11)
C14 0.0378(16) 0.0326(16) 0.0344(15) 0.0058(12) -0.0077(12) -0.0019(13)
C15 0.0209(12) 0.0279(13) 0.0219(11) -0.0021(10) -0.0016(9) 0.0035(10)
C16 0.0327(15) 0.0370(16) 0.0315(14) -0.0048(12) -0.0011(11) -0.0184(12)
C17 0.0358(16) 0.0401(17) 0.0383(16) -0.0018(13) 0.0014(12) -0.0165(13)
C18 0.0396(17) 0.0392(17) 0.0374(16) -0.0074(13) -0.0084(13) -0.0057(14)
O1 0.0333(12) 0.0490(13) 0.0403(11) 0.0044(10) 0.0020(9) 0.0162(10)
O2 0.0329(11) 0.0446(12) 0.0327(10) 0.0040(9) 0.0093(8) -0.0007(9)
F1 0.0728(14) 0.0554(12) 0.0324(9) -0.0068(9) -0.0150(9) 0.0025(11)
F2 0.0554(12) 0.0394(10) 0.0488(11) 0.0123(8) -0.0056(9) -0.0101(9)
F3 0.0404(11) 0.0660(13) 0.0513(12) 0.0178(10) -0.0160(9) 0.0096(10)

loop_
_atom_type_symbol
_atom_type_scat_dispersion_real
_atom_type_scat_dispersion_imag
_atom_type_scat_Cromer_Mann_a1
_atom_type_scat_Cromer_Mann_b1
_atom_type_scat_Cromer_Mann_a2
_atom_type_scat_Cromer_Mann_b2
_atom_type_scat_Cromer_Mann_a3
_atom_type_scat_Cromer_Mann_b3
_atom_type_scat_Cromer_Mann_a4
_atom_type_scat_Cromer_Mann_b4
_atom_type_scat_Cromer_Mann_c
_atom_type_scat_source
C 0.0033 0.0016 2.3100 20.8439 1.0200 10.2075 1.5886 0.5687 0.8650 51.6512 0.2156 'International Tables Vol C 4.2.6.8 and 6.1.1.4'
H 0.0000 0.0000 0.4930 10.5109 0.3229 26.1257 0.1402 3.1424 0.0408 57.7998 0.0030 'International Tables Vol C 4.2.6.8 and 6.1.1.4'
O 0.0106 0.0060 3.0485 13.2771 2.2868 5.7011 1.5463 0.3239 0.8670 32.9089 0.2508 'International Tables Vol C 4.2.6.8 and 6.1.1.4'
S 0.1246 0.1234 6.9053 1.4679 5.2034 22.2151 1.4379 0.2536 1.5863 56.1720 0.8669 'International Tables Vol C 4.2.6.8 and 6.1.1.4'
F 0.0171 0.0103 3.5392 10.2825 2.6412 4.2944 1.5170 0.2615 1.0243 26.1476 0.2776 'International Tables Vol C 4.2.6.8 and 6.1.1.4'

loop_
_geom_angle_atom_site_label_1
_geom_angle_atom_site_label_2
_geom_angle_atom_site_label_3
_geom_angle
_geom_angle_publ_flag
C8 S1 C11 92.33(15) yes
C15 S2 C18 92.85(14) yes
C2 C1 C6 115.4(2) yes
C2 C1 C7 126.1(2) yes
C6 C1 C7 118.4(2) yes
C1 C2 C3 122.0(2) yes
C1 C2 H21 118.8 no
C3 C2 H21 119.1 no
C2 C3 C4 121.7(2) yes
C2 C3 H31 119.0 no
C4 C3 H31 119.3 no
C3 C4 C5 120.8(2) yes
C3 C4 O2 120.9(2) yes
C5 C4 O2 118.3(2) yes
C4 C5 C6 119.1(2) yes
C4 C5 C13 127.4(2) yes
C6 C5 C13 113.5(2) yes
C1 C6 C5 114.5(2) yes
C1 C6 C15 108.8(2) yes
C5 C6 C15 109.9(2) yes
C1 C6 H61 107.7 no
C5 C6 H61 108.1 no
C15 C6 H61 107.5 no
C1 C7 C8 131.3(2) yes
C1 C7 H71 114.6 no
C8 C7 H71 114.1 no
C7 C8 S1 127.3(2) yes
C7 C8 C9 123.1(2) yes
S1 C8 C9 109.6(2) yes
C8 C9 C10 113.4(3) yes
C8 C9 H91 123.4 no
C10 C9 H91 123.2 no
C9 C10 C11 112.7(3) yes
C9 C10 H101 123.4 no
C11 C10 H101 123.9 no
S1 C11 C10 111.9(2) yes
S1 C11 H111 123.3 no
C10 C11 H111 124.7 no
O2 C12 H121 110.4 no
O2 C12 H122 110.4 no
H121 C12 H122 108.8 no
O2 C12 H123 110.1 no
H121 C12 H123 108.4 no
H122 C12 H123 108.6 no
C5 C13 C14 122.8(2) yes
C5 C13 O1 122.6(2) yes
C14 C13 O1 114.4(2) yes
C13 C14 F1 112.6(2) yes
C13 C14 F2 113.9(2) yes
F1 C14 F2 108.4(3) yes
C13 C14 F3 108.7(2) yes
F1 C14 F3 105.9(3) yes
F2 C14 F3 106.9(2) yes
C6 C15 S2 121.41(18) yes
C6 C15 C16 127.0(2) yes
S2 C15 C16 111.6(2) yes
C15 C16 C17 109.1(2) yes
C15 C16 H161 125.0 no
C17 C16 H161 125.8 no
C16 C17 C18 114.3(3) yes
C16 C17 H171 122.7 no
C18 C17 H171 123.0 no
S2 C18 C17 112.1(2) yes
S2 C18 H181 124.0 no
C17 C18 H181 123.9 no
C12 O2 C4 121.3(2) yes

loop_
_geom_bond_atom_site_label_1
_geom_bond_atom_site_label_2
_geom_bond_distance
_geom_bond_publ_flag
S1 C8 1.727(3) yes
S1 C11 1.710(3) yes
S2 C15 1.720(3) yes
S2 C18 1.690(3) yes
C1 C2 1.442(4) yes
C1 C6 1.528(3) yes
C1 C7 1.350(4) yes
C2 C3 1.343(4) yes
C2 H21 0.961 no
C3 C4 1.448(4) yes
C3 H31 0.958 no
C4 C5 1.367(4) yes
C4 O2 1.341(3) yes
C5 C6 1.521(3) yes
C5 C13 1.449(4) yes
C6 C15 1.531(4) yes
C6 H61 0.957 no
C7 C8 1.455(4) yes
C7 H71 0.958 no
C8 C9 1.378(4) yes
C9 C10 1.412(4) yes
C9 H91 0.959 no
C10 C11 1.343(5) yes
C10 H101 0.958 no
C11 H111 0.957 no
C12 O2 1.425(4) yes
C12 H121 0.955 no
C12 H122 0.953 no
C12 H123 0.957 no
C13 C14 1.558(4) yes
C13 O1 1.218(3) yes
C14 F1 1.337(4) yes
C14 F2 1.320(3) yes
C14 F3 1.338(4) yes
C15 C16 1.406(4) yes
C16 C17 1.453(4) yes
C16 H161 0.954 no
C17 C18 1.347(4) yes
C17 H171 0.959 no
C18 H181 0.963 no
